data_7050530
loop_
_publ_author_name
'Houjou, Hirohiko'
'Iwasaki, Atsushi'
'Ogihara, Tamako'
'Kanesato, Masatoshi'
'Akabori, Sadatoshi'
'Hiratani, Kazuhisa'

_publ_section_title
;
 The architecture of dinuclear Ni and Cu complexes: twisted and
 parallel forms controlled by the self-assembly of Schiff base ligands
;
_journal_issue 5
_journal_name_full 'New Journal of Chemistry'
_journal_page_first 886
_journal_paper_doi 10.1039/b212285p
_journal_volume 27
_journal_year 2003
_chemical_formula_sum 'C46 H62 N2 Ni O11'
_chemical_formula_weight 877.70
_space_group_IT_number 14
_symmetry_cell_setting monoclinic
_symmetry_Int_Tables_number 14
_symmetry_space_group_name_Hall '-P 2yab'
_symmetry_space_group_name_H-M 'P 1 21/a 1'
_audit_creation_date 'Mon Aug 12 16:55:24 2002'
_audit_creation_method 'by teXsan'
_cell_angle_alpha 90
_cell_angle_beta 99.845(2)
_cell_angle_gamma 90
_cell_formula_units_Z 4
_cell_length_a 15.5858(9)
_cell_length_b 17.5726(9)
_cell_length_c 17.4597(9)
_cell_measurement_reflns_used 23146
_cell_measurement_temperature 193.2
_cell_measurement_theta_max 27.5
_cell_measurement_theta_min 1.6
_cell_volume 4711.5(4)
_computing_cell_refinement PROCESS-AUTO
_computing_data_collection PROCESS-AUTO
_computing_data_reduction 'teXsan Ver. 1.10'
_computing_publication_material 'teXsan Ver. 1.10'
_computing_structure_refinement 'teXsan Ver. 1.10'
_computing_structure_solution SIR92
_diffrn_measured_fraction_theta_full 0.9842
_diffrn_measured_fraction_theta_max 0.9842
_diffrn_measurement_device_type 'Rigaku RAXIS-RAPID Imaging Plate'
_diffrn_measurement_method \w
_diffrn_radiation_type 'Mo K\a'
_diffrn_radiation_wavelength 0.7107
_diffrn_reflns_av_R_equivalents 0.112
_diffrn_reflns_limit_h_max 20
_diffrn_reflns_limit_h_min 0
_diffrn_reflns_limit_k_max 22
_diffrn_reflns_limit_k_min 0
_diffrn_reflns_limit_l_max 22
_diffrn_reflns_limit_l_min -22
_diffrn_reflns_number 39260
_diffrn_reflns_theta_full 27.48
_diffrn_reflns_theta_max 27.48
_exptl_absorpt_coefficient_mu 0.470
_exptl_absorpt_correction_type none
_exptl_crystal_colour brown
_exptl_crystal_density_diffrn 1.237
_exptl_crystal_density_method 'not measured'
_exptl_crystal_description platelet
_exptl_crystal_F_000 1872
_exptl_crystal_size_max 0.300
_exptl_crystal_size_mid 0.200
_exptl_crystal_size_min 0.050
_refine_diff_density_max 1.14
_refine_diff_density_min -0.79
_refine_ls_extinction_method none
_refine_ls_goodness_of_fit_ref 1.688
_refine_ls_hydrogen_treatment noref
_refine_ls_number_parameters 541
_refine_ls_number_reflns 3712
_refine_ls_R_factor_gt 0.0783
_refine_ls_shift/su_max 0.0006
_refine_ls_structure_factor_coef Fsqd
_refine_ls_weighting_details 'w = 1/[\s^2^(Fo^2^) + (0.01000(Max(Fo^2^,0) + 2Fc^2^)/3)^2^]'
_refine_ls_weighting_scheme calc
_refine_ls_wR_factor_ref 0.1103
_reflns_number_gt 3056
_reflns_number_total 10635
_reflns_threshold_expression F^2^>2.0\s(F^2^)
_cod_data_source_file b212285p.txt
_cod_data_source_block bt24ni2a
_cod_original_formula_sum 'C46 H62 N2 O11 Ni '
_cod_database_code 7050530

loop_
_symmetry_equiv_pos_as_xyz
x,y,z
1/2-x,1/2+y,-z
-x,-y,-z
1/2+x,1/2-y,z

loop_
_atom_site_label
_atom_site_type_symbol
_atom_site_fract_x
_atom_site_fract_y
_atom_site_fract_z
_atom_site_U_iso_or_equiv
_atom_site_adp_type
_atom_site_occupancy
_atom_site_calc_flag
_atom_site_refinement_flags
_atom_site_disorder_assembly
_atom_site_disorder_group
Ni Ni 0.97898(10) 0.21061(8) 0.43545(8) 0.0270(4) Uani 1.00 d . . .
O(1) O 0.9223(4) 0.2034(4) 0.5313(4) 0.032(2) Uani 1.00 d . . .
O(2) O 1.0591(5) 0.2449(4) 0.3451(4) 0.029(3) Uani 1.00 d . . .
O(3) O 1.1343(5) 0.2134(5) 0.1938(4) 0.049(3) Uani 1.00 d . . .
O(4) O 0.9990(6) 0.2300(5) 0.0603(5) 0.064(4) Uani 1.00 d . . .
O(5) O 0.8483(5) 0.3298(5) 0.0810(5) 0.060(3) Uani 1.00 d . . .
O(6) O 0.8710(5) 0.3596(4) 0.2412(5) 0.046(3) Uani 1.00 d . . .
O(7) O 0.9572(4) 0.1085(4) 0.3878(4) 0.030(2) Uani 1.00 d . . .
O(8) O 1.0934(4) 0.1573(4) 0.4993(4) 0.039(3) Uani 1.00 d . . .
O(9) O 1.2303(7) 0.1992(9) 0.625(1) 0.35(1) Uani 1.00 d . . .
O(10) O 0.7651(5) 0.1341(5) 0.4892(5) 0.086(4) Uani 1.00 d . . .
O(11) O 0.8864(5) -0.0027(4) 0.4788(4) 0.046(3) Uani 1.00 d . . .
N(1) N 1.0268(5) 0.3145(5) 0.4698(5) 0.026(3) Uani 1.00 d . . .
N(2) N 0.8748(6) 0.2546(5) 0.3587(5) 0.025(3) Uani 1.00 d . . .
C(1) C 0.9195(7) 0.0397(6) 0.7812(6) 0.045(4) Uani 1.00 d . . .
C(2) C 0.9369(7) 0.0639(6) 0.7129(6) 0.031(4) Uani 1.00 d . . .
C(3) C 0.8849(7) 0.1253(6) 0.6683(6) 0.031(4) Uani 1.00 d . . .
C(4) C 0.9400(7) 0.1974(6) 0.6681(5) 0.029(4) Uani 1.00 d . . .
C(5) C 0.9803(7) 0.2273(6) 0.7377(6) 0.033(4) Uani 1.00 d . . .
C(6) C 1.0357(7) 0.2909(7) 0.7464(6) 0.036(4) Uani 1.00 d . . .
C(7) C 1.0510(7) 0.3240(6) 0.6797(6) 0.039(4) Uani 1.00 d . . .
C(8) C 1.0136(7) 0.2966(7) 0.6057(5) 0.029(4) Uani 1.00 d . . .
C(9) C 0.9579(7) 0.2318(6) 0.5985(6) 0.026(4) Uani 1.00 d . . .
C(10) C 1.0777(9) 0.3210(7) 0.8292(6) 0.050(5) Uani 1.00 d . . .
C(11) C 1.1646(10) 0.3605(9) 0.8255(7) 0.098(6) Uani 1.00 d . . .
C(12) C 1.017(1) 0.379(1) 0.8547(8) 0.138(8) Uani 1.00 d . . .
C(13) C 1.093(1) 0.2582(9) 0.8870(8) 0.147(8) Uani 1.00 d . . .
C(14) C 1.0406(7) 0.3354(6) 0.5421(6) 0.040(4) Uani 1.00 d . . .
C(15) C 1.0561(7) 0.3609(7) 0.4125(6) 0.029(4) Uani 1.00 d . . .
C(16) C 1.0631(7) 0.4387(6) 0.4152(6) 0.035(4) Uani 1.00 d . . .
C(17) C 1.0967(7) 0.4760(6) 0.3592(6) 0.032(4) Uani 1.00 d . . .
C(18) C 1.1216(8) 0.4383(7) 0.2992(6) 0.045(4) Uani 1.00 d . . .
C(19) C 1.1112(7) 0.3608(7) 0.2902(6) 0.037(4) Uani 1.00 d . . .
C(20) C 1.0781(7) 0.3218(7) 0.3473(7) 0.031(4) Uani 1.00 d . . .
C(21) C 1.1263(7) 0.1937(6) 0.3283(6) 0.038(4) Uani 1.00 d . . .
C(22) C 1.1104(8) 0.1599(7) 0.2480(7) 0.050(5) Uani 1.00 d . . .
C(23) C 1.1340(8) 0.1784(7) 0.1198(7) 0.056(5) Uani 1.00 d . . .
C(24) C 1.0458(9) 0.1611(9) 0.0741(7) 0.071(6) Uani 1.00 d . . .
C(25) C 0.9101(9) 0.2148(9) 0.0326(7) 0.073(5) Uani 1.00 d . . .
C(26) C 0.8644(8) 0.2901(10) 0.0151(8) 0.078(6) Uani 1.00 d . . .
C(27) C 0.9205(8) 0.3704(8) 0.1229(7) 0.056(5) Uani 1.00 d . . .
C(28) C 0.8890(8) 0.4132(7) 0.1859(7) 0.059(5) Uani 1.00 d . . .
C(29) C 0.8458(8) 0.3874(7) 0.3078(7) 0.041(5) Uani 1.00 d . . .
C(30) C 0.8216(8) 0.4610(7) 0.3204(7) 0.049(5) Uani 1.00 d . . .
C(31) C 0.8004(8) 0.4817(7) 0.3890(8) 0.057(5) Uani 1.00 d . . .
C(32) C 0.8033(7) 0.4312(7) 0.4477(7) 0.043(4) Uani 1.00 d . . .
C(33) C 0.8268(7) 0.3552(6) 0.4380(6) 0.028(4) Uani 1.00 d . . .
C(34) C 0.8478(7) 0.3349(7) 0.3672(7) 0.029(4) Uani 1.00 d . . .
C(35) C 0.8369(6) 0.2176(7) 0.2969(5) 0.025(3) Uani 1.00 d . . .
C(36) C 0.8548(7) 0.1415(6) 0.2743(6) 0.022(3) Uani 1.00 d . . .
C(37) C 0.8078(7) 0.1183(6) 0.2017(6) 0.034(4) Uani 1.00 d . . .
C(38) C 0.8177(8) 0.0477(6) 0.1709(6) 0.035(4) Uani 1.00 d . . .
C(39) C 0.8765(8) 0.0011(6) 0.2155(7) 0.042(4) Uani 1.00 d . . .
C(40) C 0.9278(8) 0.0188(6) 0.2855(6) 0.033(4) Uani 1.00 d . . .
C(41) C 0.9153(7) 0.0916(6) 0.3188(6) 0.024(4) Uani 1.00 d . . .
C(42) C 0.7629(9) 0.0208(8) 0.0947(7) 0.056(5) Uani 1.00 d . . .
C(43) C 0.6961(10) 0.0803(8) 0.0572(6) 0.087(6) Uani 1.00 d . . .
C(44) C 0.8223(9) -0.0014(8) 0.0372(7) 0.078(6) Uani 1.00 d . . .
C(45) C 0.7101(9) -0.0515(9) 0.1116(8) 0.096(6) Uani 1.00 d . . .
C(46) C 0.9929(8) -0.0352(6) 0.3294(6) 0.036(4) Uani 1.00 d . . .
H(1) H 0.9539 -0.0007 0.8100 0.0615 Uiso 1.00 calc . . .
H(2) H 0.8737 0.0611 0.8042 0.0615 Uiso 1.00 calc . . .
H(3) H 0.8662 0.1089 0.6166 0.0386 Uiso 1.00 calc . . .
H(4) H 0.8360 0.1358 0.6924 0.0386 Uiso 1.00 calc . . .
H(5) H 0.9715 0.2033 0.7844 0.0394 Uiso 1.00 calc . . .
H(6) H 1.0889 0.3673 0.6840 0.0460 Uiso 1.00 calc . . .
H(7) H 1.2046 0.3250 0.8139 0.1141 Uiso 1.00 calc . . .
H(8) H 1.1542 0.3986 0.7851 0.1141 Uiso 1.00 calc . . .
H(9) H 1.1842 0.3850 0.8735 0.1141 Uiso 1.00 calc . . .
H(10) H 0.9944 0.4121 0.8104 0.1652 Uiso 1.00 calc . . .
H(11) H 1.0456 0.4098 0.8947 0.1652 Uiso 1.00 calc . . .
H(12) H 0.9676 0.3553 0.8700 0.1652 Uiso 1.00 calc . . .
H(13) H 1.1128 0.2780 0.9373 0.1704 Uiso 1.00 calc . . .
H(14) H 1.0382 0.2317 0.8882 0.1704 Uiso 1.00 calc . . .
H(15) H 1.1330 0.2230 0.8731 0.1704 Uiso 1.00 calc . . .
H(16) H 1.0650 0.3905 0.5530 0.0380 Uiso 1.00 calc . . .
H(17) H 1.0519 0.4753 0.4555 0.0380 Uiso 1.00 calc . . .
H(18) H 1.0988 0.5325 0.3649 0.0380 Uiso 1.00 calc . . .
H(19) H 1.1464 0.4663 0.2619 0.0552 Uiso 1.00 calc . . .
H(20) H 1.1274 0.3353 0.2467 0.0458 Uiso 1.00 calc . . .
H(21) H 1.1312 0.1529 0.3642 0.0442 Uiso 1.00 calc . . .
H(22) H 1.1791 0.2211 0.3340 0.0442 Uiso 1.00 calc . . .
H(23) H 1.1437 0.1148 0.2472 0.0637 Uiso 1.00 calc . . .
H(24) H 1.0500 0.1479 0.2332 0.0637 Uiso 1.00 calc . . .
H(25) H 1.1652 0.1320 0.1097 0.0380 Uiso 1.00 calc . . .
H(26) H 1.1702 0.2146 0.0922 0.0380 Uiso 1.00 calc . . .
H(27) H 1.0503 0.1372 0.0263 0.0826 Uiso 1.00 calc . . .
H(28) H 1.0157 0.1274 0.1039 0.0826 Uiso 1.00 calc . . .
H(29) H 0.9049 0.1869 -0.0142 0.0900 Uiso 1.00 calc . . .
H(30) H 0.8857 0.1884 0.0701 0.0900 Uiso 1.00 calc . . .
H(31) H 0.8981 0.3224 -0.0109 0.0963 Uiso 1.00 calc . . .
H(32) H 0.8093 0.2811 -0.0164 0.0963 Uiso 1.00 calc . . .
H(33) H 0.9648 0.3362 0.1440 0.0674 Uiso 1.00 calc . . .
H(34) H 0.9422 0.4049 0.0885 0.0674 Uiso 1.00 calc . . .
H(35) H 0.8373 0.4400 0.1641 0.0726 Uiso 1.00 calc . . .
H(36) H 0.9322 0.4477 0.2079 0.0726 Uiso 1.00 calc . . .
H(37) H 0.8101 0.5013 0.2790 0.0380 Uiso 1.00 calc . . .
H(38) H 0.7847 0.5337 0.3971 0.0676 Uiso 1.00 calc . . .
H(39) H 0.7888 0.4466 0.4964 0.0520 Uiso 1.00 calc . . .
H(40) H 0.8128 0.3187 0.4805 0.0380 Uiso 1.00 calc . . .
H(41) H 0.7920 0.2435 0.2643 0.0300 Uiso 1.00 calc . . .
H(42) H 0.7680 0.1535 0.1741 0.0416 Uiso 1.00 calc . . .
H(43) H 0.8834 -0.0483 0.1961 0.0544 Uiso 1.00 calc . . .
H(44) H 0.6650 0.1002 0.0946 0.1079 Uiso 1.00 calc . . .
H(45) H 0.7252 0.1210 0.0356 0.1079 Uiso 1.00 calc . . .
H(46) H 0.6565 0.0569 0.0163 0.1079 Uiso 1.00 calc . . .
H(47) H 0.8551 0.0417 0.0263 0.0929 Uiso 1.00 calc . . .
H(48) H 0.7875 -0.0191 -0.0091 0.0929 Uiso 1.00 calc . . .
H(49) H 0.8610 -0.0405 0.0591 0.0929 Uiso 1.00 calc . . .
H(50) H 0.6714 -0.0643 0.0650 0.1198 Uiso 1.00 calc . . .
H(51) H 0.7492 -0.0923 0.1260 0.1198 Uiso 1.00 calc . . .
H(52) H 0.6786 -0.0404 0.1514 0.1198 Uiso 1.00 calc . . .
H(53) H 0.9646 -0.0822 0.3469 0.0380 Uiso 1.00 calc . . .
H(54) H 1.0162 -0.0165 0.3829 0.0380 Uiso 1.00 calc . . .
H(55) H 1.2234 0.2632 0.6242 0.0380 Uiso 1.00 calc . . .
H(56) H 1.2715 0.1933 0.5842 0.0380 Uiso 1.00 calc . . .
H(57) H 0.8344 0.1341 0.4851 0.0412 Uiso 1.00 calc . . .
H(58) H 0.7360 0.1087 0.4469 0.0412 Uiso 1.00 calc . . .
H(59) H 0.8310 0.0239 0.4785 0.0412 Uiso 1.00 calc . . .
H(60) H 0.9204 0.0365 0.4467 0.0412 Uiso 1.00 calc . . .
H(61) H 1.0947 0.1119 0.4855 0.0412 Uiso 1.00 calc . . .
H(62) H 1.1617 0.1832 0.5556 0.0412 Uiso 1.00 calc . . .

loop_
_atom_site_aniso_label
_atom_site_aniso_U_11
_atom_site_aniso_U_22
_atom_site_aniso_U_33
_atom_site_aniso_U_12
_atom_site_aniso_U_13
_atom_site_aniso_U_23
Ni 0.0309(10) 0.0245(8) 0.0245(7) -0.002(1) 0.0016(7) 0.0003(9)
O(1) 0.040(5) 0.022(4) 0.032(4) -0.006(4) -0.001(4) -0.005(4)
O(2) 0.028(6) 0.024(5) 0.036(5) -0.001(4) 0.007(4) -0.007(4)
O(3) 0.052(6) 0.060(6) 0.039(5) -0.014(6) 0.016(4) -0.015(5)
O(4) 0.062(8) 0.071(8) 0.057(6) 0.024(6) 0.007(6) 0.007(6)
O(5) 0.057(7) 0.086(8) 0.035(5) 0.018(6) 0.008(5) 0.001(5)
O(6) 0.055(7) 0.031(5) 0.053(6) 0.007(5) 0.011(5) 0.015(5)
O(7) 0.038(5) 0.020(4) 0.029(4) 0.005(4) -0.001(4) 0.004(4)
O(8) 0.051(6) 0.023(4) 0.044(5) 0.009(4) 0.009(4) 0.001(4)
O(9) 0.08(1) 0.42(3) 0.58(3) -0.10(1) 0.15(1) -0.41(2)
O(10) 0.040(6) 0.105(9) 0.097(7) -0.036(6) -0.031(5) 0.049(6)
O(11) 0.053(6) 0.027(5) 0.067(5) 0.007(4) 0.033(5) 0.020(4)
N(1) 0.021(6) 0.032(6) 0.024(5) 0.003(5) 0.000(5) 0.002(5)
N(2) 0.027(7) 0.034(6) 0.015(5) -0.005(5) 0.002(5) 0.011(5)
C(1) 0.07(1) 0.032(8) 0.040(8) -0.004(7) 0.018(7) 0.007(6)
C(2) 0.042(9) 0.019(7) 0.029(7) -0.002(6) -0.002(6) -0.008(6)
C(3) 0.037(9) 0.030(8) 0.026(6) -0.004(7) 0.005(6) -0.009(6)
C(4) 0.032(8) 0.030(8) 0.024(6) 0.012(7) 0.001(6) 0.004(6)
C(5) 0.052(9) 0.024(8) 0.023(6) 0.009(7) 0.005(6) 0.007(6)
C(6) 0.043(9) 0.028(7) 0.036(7) 0.003(8) 0.007(6) -0.016(8)
C(7) 0.07(1) 0.022(7) 0.024(7) -0.016(7) 0.012(7) 0.004(6)
C(8) 0.038(8) 0.023(7) 0.023(6) 0.009(7) -0.006(6) -0.004(6)
C(9) 0.033(9) 0.013(7) 0.035(7) 0.000(6) 0.011(6) -0.010(6)
C(10) 0.06(1) 0.047(9) 0.030(8) -0.004(8) -0.015(8) -0.010(7)
C(11) 0.11(1) 0.13(2) 0.043(9) -0.07(1) -0.022(9) -0.014(9)
C(12) 0.11(2) 0.18(2) 0.11(1) 0.06(1) -0.03(1) -0.12(1)
C(13) 0.25(2) 0.09(1) 0.06(1) -0.07(1) -0.09(1) 0.038(10)
C(14) 0.06(1) 0.019(7) 0.040(8) -0.017(7) 0.003(7) 0.005(6)
C(15) 0.012(8) 0.047(8) 0.029(7) -0.004(7) 0.007(6) 0.015(7)
C(16) 0.040(9) 0.022(7) 0.044(8) -0.005(7) 0.007(7) -0.009(7)
C(17) 0.043(9) 0.023(7) 0.031(7) -0.004(6) 0.004(6) 0.002(6)
C(18) 0.07(1) 0.036(8) 0.037(8) -0.010(8) 0.025(7) 0.022(7)
C(19) 0.050(10) 0.036(8) 0.026(7) -0.003(7) 0.015(6) 0.005(7)
C(20) 0.020(8) 0.034(8) 0.036(8) -0.008(7) -0.008(6) -0.004(7)
C(21) 0.031(8) 0.046(9) 0.038(7) 0.004(7) 0.014(6) 0.016(7)
C(22) 0.05(1) 0.046(9) 0.054(9) -0.007(8) 0.019(8) -0.005(8)
C(23) 0.06(1) 0.07(1) 0.042(8) 0.016(8) 0.024(8) -0.012(8)
C(24) 0.06(1) 0.11(1) 0.039(9) 0.01(1) -0.003(8) -0.004(9)
C(25) 0.05(1) 0.11(1) 0.058(9) -0.01(1) -0.008(8) 0.00(1)
C(26) 0.05(1) 0.10(1) 0.08(1) 0.04(1) 0.005(9) 0.04(1)
C(27) 0.06(1) 0.07(1) 0.045(8) -0.002(9) 0.005(8) 0.011(8)
C(28) 0.07(1) 0.06(1) 0.052(9) -0.012(9) 0.006(8) 0.015(8)
C(29) 0.031(9) 0.045(10) 0.046(9) 0.000(8) 0.006(7) 0.003(8)
C(30) 0.06(1) 0.023(8) 0.060(10) 0.022(7) 0.006(8) -0.001(7)
C(31) 0.05(1) 0.044(10) 0.07(1) 0.004(8) -0.023(8) -0.023(9)
C(32) 0.023(9) 0.050(9) 0.053(9) 0.018(7) -0.005(7) -0.030(8)
C(33) 0.016(7) 0.039(8) 0.031(7) -0.001(6) 0.007(6) -0.014(6)
C(34) 0.005(7) 0.025(7) 0.054(8) 0.010(6) -0.002(6) -0.015(7)
C(35) 0.021(7) 0.026(7) 0.028(6) -0.009(7) 0.007(5) 0.007(6)
C(36) 0.025(8) 0.018(6) 0.025(6) -0.008(6) 0.006(6) -0.007(6)
C(37) 0.034(9) 0.037(8) 0.029(7) -0.004(7) 0.000(6) 0.009(6)
C(38) 0.06(1) 0.027(8) 0.022(7) 0.004(7) 0.002(7) -0.007(6)
C(39) 0.08(1) 0.015(7) 0.036(8) -0.012(7) 0.006(7) -0.012(6)
C(40) 0.047(9) 0.023(7) 0.028(7) 0.012(7) 0.001(6) -0.003(6)
C(41) 0.020(8) 0.028(7) 0.022(6) -0.004(6) 0.000(6) 0.009(6)
C(42) 0.07(1) 0.052(10) 0.038(8) -0.008(9) -0.005(8) -0.012(8)
C(43) 0.14(2) 0.08(1) 0.026(8) 0.02(1) -0.039(8) -0.007(8)
C(44) 0.09(1) 0.10(1) 0.043(8) 0.00(1) 0.008(8) -0.021(9)
C(45) 0.11(1) 0.10(1) 0.065(10) -0.03(1) -0.019(10) -0.035(10)
C(46) 0.06(1) 0.021(7) 0.021(6) 0.003(7) 0.002(7) -0.003(6)

loop_
_atom_type_symbol
_atom_type_description
_atom_type_scat_dispersion_real
_atom_type_scat_dispersion_imag
_atom_type_scat_source
C C 0.003 0.002
;International Tables for Crystallography
(1992, Vol. C, Tables 4.2.6.8 and 6.1.1.1)
;
H H 0.000 0.000
;International Tables for Crystallography
(1992, Vol. C, Table 6.1.1.2)
;
N N 0.006 0.003
;International Tables for Crystallography
(1992, Vol. C, Tables 4.2.6.8 and 6.1.1.1)
;
O O 0.011 0.006
;International Tables for Crystallography
(1992, Vol. C, Tables 4.2.6.8 and 6.1.1.1)
;
Ni Ni 0.339 1.112
;International Tables for Crystallography
(1992, Vol. C, Tables 4.2.6.8 and 6.1.1.1)
;

loop_
_geom_angle_atom_site_label_1
_geom_angle_atom_site_label_2
_geom_angle_atom_site_label_3
_geom_angle
_geom_angle_site_symmetry_1
_geom_angle_site_symmetry_2
_geom_angle_site_symmetry_3
_geom_angle_publ_flag
O(1) Ni O(2) 165.2(3) . 1_555 1_555 yes
O(1) Ni O(7) 102.9(3) . 1_555 1_555 yes
O(1) Ni O(8) 89.1(3) . 1_555 1_555 yes
O(1) Ni N(1) 90.1(3) . 1_555 1_555 yes
O(1) Ni N(2) 98.8(3) . 1_555 1_555 yes
O(2) Ni O(7) 91.4(3) . 1_555 1_555 yes
O(2) Ni O(8) 88.3(3) . 1_555 1_555 yes
O(2) Ni N(1) 75.3(3) . 1_555 1_555 yes
O(2) Ni N(2) 85.1(3) . 1_555 1_555 yes
O(7) Ni O(8) 83.7(3) . 1_555 1_555 yes
O(7) Ni N(1) 165.7(3) . 1_555 1_555 yes
O(7) Ni N(2) 90.4(3) . 1_555 1_555 yes
O(8) Ni N(1) 90.5(3) . 1_555 1_555 yes
O(8) Ni N(2) 171.0(3) . 1_555 1_555 yes
N(1) Ni N(2) 93.6(3) . 1_555 1_555 yes
Ni O(1) C(9) 122.6(6) . 1_555 1_555 yes
Ni O(2) C(20) 112.6(7) . 1_555 1_555 yes
Ni O(2) C(21) 118.8(6) . 1_555 1_555 yes
C(20) O(2) C(21) 116.9(9) . 1_555 1_555 yes
C(22) O(3) C(23) 110.8(9) . 1_555 1_555 yes
C(24) O(4) C(25) 110(1) . 1_555 1_555 yes
C(26) O(5) C(27) 115(1) . 1_555 1_555 yes
C(28) O(6) C(29) 117.4(10) . 1_555 1_555 yes
Ni O(7) C(41) 128.2(7) . 1_555 1_555 yes
Ni N(1) C(14) 122.4(7) . 1_555 1_555 yes
Ni N(1) C(15) 117.0(7) . 1_555 1_555 yes
C(14) N(1) C(15) 120.0(9) . 1_555 1_555 yes
Ni N(2) C(34) 119.6(7) . 1_555 1_555 yes
Ni N(2) C(35) 122.7(8) . 1_555 1_555 yes
C(34) N(2) C(35) 117.2(10) . 1_555 1_555 yes
C(1) C(2) C(3) 121(1) . 1_555 1_555 yes
C(1) C(2) C(46) 127(1) . 1_555 3_756 yes
C(3) C(2) C(46) 111.2(9) . 1_555 3_756 yes
C(2) C(3) C(4) 110.2(9) . 1_555 1_555 yes
C(3) C(4) C(5) 119.1(9) . 1_555 1_555 yes
C(3) C(4) C(9) 122.9(9) . 1_555 1_555 yes
C(5) C(4) C(9) 117(1) . 1_555 1_555 yes
C(4) C(5) C(6) 125.4(10) . 1_555 1_555 yes
C(5) C(6) C(7) 116.3(10) . 1_555 1_555 yes
C(5) C(6) C(10) 121(1) . 1_555 1_555 yes
C(7) C(6) C(10) 122(1) . 1_555 1_555 yes
C(6) C(7) C(8) 122(1) . 1_555 1_555 yes
C(7) C(8) C(9) 120.3(10) . 1_555 1_555 yes
C(7) C(8) C(14) 114(1) . 1_555 1_555 yes
C(9) C(8) C(14) 124.7(10) . 1_555 1_555 yes
O(1) C(9) C(4) 119.2(10) . 1_555 1_555 yes
O(1) C(9) C(8) 122.9(9) . 1_555 1_555 yes
C(4) C(9) C(8) 117.9(10) . 1_555 1_555 yes
C(6) C(10) C(11) 110(1) . 1_555 1_555 yes
C(6) C(10) C(12) 108(1) . 1_555 1_555 yes
C(6) C(10) C(13) 111(1) . 1_555 1_555 yes
C(11) C(10) C(12) 108(1) . 1_555 1_555 yes
C(11) C(10) C(13) 108(1) . 1_555 1_555 yes
C(12) C(10) C(13) 109(1) . 1_555 1_555 yes
N(1) C(14) C(8) 126(1) . 1_555 1_555 yes
N(1) C(15) C(16) 125(1) . 1_555 1_555 yes
N(1) C(15) C(20) 115(1) . 1_555 1_555 yes
C(16) C(15) C(20) 118(1) . 1_555 1_555 yes
C(15) C(16) C(17) 119(1) . 1_555 1_555 yes
C(16) C(17) C(18) 121(1) . 1_555 1_555 yes
C(17) C(18) C(19) 121(1) . 1_555 1_555 yes
C(18) C(19) C(20) 117(1) . 1_555 1_555 yes
O(2) C(20) C(15) 114(1) . 1_555 1_555 yes
O(2) C(20) C(19) 124(1) . 1_555 1_555 yes
C(15) C(20) C(19) 120(1) . 1_555 1_555 yes
O(2) C(21) C(22) 115.1(9) . 1_555 1_555 yes
O(3) C(22) C(21) 109.8(9) . 1_555 1_555 yes
O(3) C(23) C(24) 115.5(10) . 1_555 1_555 yes
O(4) C(24) C(23) 108(1) . 1_555 1_555 yes
O(4) C(25) C(26) 107(1) . 1_555 1_555 yes
O(5) C(26) C(25) 114(1) . 1_555 1_555 yes
O(5) C(27) C(28) 107(1) . 1_555 1_555 yes
O(6) C(28) C(27) 107(1) . 1_555 1_555 yes
O(6) C(29) C(30) 126(1) . 1_555 1_555 yes
O(6) C(29) C(34) 115(1) . 1_555 1_555 yes
C(30) C(29) C(34) 118(1) . 1_555 1_555 yes
C(29) C(30) C(31) 120(1) . 1_555 1_555 yes
C(30) C(31) C(32) 121(1) . 1_555 1_555 yes
C(31) C(32) C(33) 120(1) . 1_555 1_555 yes
C(32) C(33) C(34) 117(1) . 1_555 1_555 yes
N(2) C(34) C(29) 121(1) . 1_555 1_555 yes
N(2) C(34) C(33) 116(1) . 1_555 1_555 yes
C(29) C(34) C(33) 121(1) . 1_555 1_555 yes
N(2) C(35) C(36) 127(1) . 1_555 1_555 yes
C(35) C(36) C(37) 114.9(10) . 1_555 1_555 yes
C(35) C(36) C(41) 124.6(9) . 1_555 1_555 yes
C(37) C(36) C(41) 120.6(10) . 1_555 1_555 yes
C(36) C(37) C(38) 122(1) . 1_555 1_555 yes
C(37) C(38) C(39) 115(1) . 1_555 1_555 yes
C(37) C(38) C(42) 122(1) . 1_555 1_555 yes
C(39) C(38) C(42) 122(1) . 1_555 1_555 yes
C(38) C(39) C(40) 126(1) . 1_555 1_555 yes
C(39) C(40) C(41) 117(1) . 1_555 1_555 yes
C(39) C(40) C(46) 123(1) . 1_555 1_555 yes
C(41) C(40) C(46) 119.0(9) . 1_555 1_555 yes
O(7) C(41) C(36) 123.2(10) . 1_555 1_555 yes
O(7) C(41) C(40) 119.8(10) . 1_555 1_555 yes
C(36) C(41) C(40) 117.0(10) . 1_555 1_555 yes
C(38) C(42) C(43) 113(1) . 1_555 1_555 yes
C(38) C(42) C(44) 109(1) . 1_555 1_555 yes
C(38) C(42) C(45) 108(1) . 1_555 1_555 yes
C(43) C(42) C(44) 109(1) . 1_555 1_555 yes
C(43) C(42) C(45) 106(1) . 1_555 1_555 yes
C(44) C(42) C(45) 108(1) . 1_555 1_555 yes
C(2) C(46) C(40) 116.4(9) . 3_756 1_555 yes

loop_
_geom_bond_atom_site_label_1
_geom_bond_atom_site_label_2
_geom_bond_distance
_geom_bond_site_symmetry_1
_geom_bond_site_symmetry_2
_geom_bond_publ_flag
Ni O(1) 2.026(6) . . yes
Ni O(2) 2.254(7) . . yes
Ni O(7) 1.982(7) . . yes
Ni O(8) 2.150(7) . . yes
Ni N(1) 2.023(8) . . yes
Ni N(2) 2.070(8) . . yes
O(1) C(9) 1.31(1) . . yes
O(2) C(20) 1.38(1) . . yes
O(2) C(21) 1.45(1) . . yes
O(3) C(22) 1.43(1) . . yes
O(3) C(23) 1.43(1) . . yes
O(4) C(24) 1.41(1) . . yes
O(4) C(25) 1.41(1) . . yes
O(5) C(26) 1.40(1) . . yes
O(5) C(27) 1.42(1) . . yes
O(6) C(28) 1.41(1) . . yes
O(6) C(29) 1.38(1) . . yes
O(7) C(41) 1.303(10) . . yes
N(1) C(14) 1.30(1) . . yes
N(1) C(15) 1.42(1) . . yes
N(2) C(34) 1.49(1) . . yes
N(2) C(35) 1.31(1) . . yes
C(1) C(2) 1.34(1) . . yes
C(2) C(3) 1.49(1) . . yes
C(2) C(46) 1.51(1) . 3_756 yes
C(3) C(4) 1.53(1) . . yes
C(4) C(5) 1.37(1) . . yes
C(4) C(9) 1.43(1) . . yes
C(5) C(6) 1.40(1) . . yes
C(6) C(7) 1.36(1) . . yes
C(6) C(10) 1.57(1) . . yes
C(7) C(8) 1.41(1) . . yes
C(8) C(9) 1.42(1) . . yes
C(8) C(14) 1.43(1) . . yes
C(10) C(11) 1.53(2) . . yes
C(10) C(12) 1.51(2) . . yes
C(10) C(13) 1.49(2) . . yes
C(15) C(16) 1.37(1) . . yes
C(15) C(20) 1.42(1) . . yes
C(16) C(17) 1.35(1) . . yes
C(17) C(18) 1.35(1) . . yes
C(18) C(19) 1.38(1) . . yes
C(19) C(20) 1.38(1) . . yes
C(21) C(22) 1.50(1) . . yes
C(23) C(24) 1.50(2) . . yes
C(25) C(26) 1.51(2) . . yes
C(27) C(28) 1.48(2) . . yes
C(29) C(30) 1.38(1) . . yes
C(29) C(34) 1.38(1) . . yes
C(30) C(31) 1.35(1) . . yes
C(31) C(32) 1.35(2) . . yes
C(32) C(33) 1.40(1) . . yes
C(33) C(34) 1.38(1) . . yes
C(35) C(36) 1.44(1) . . yes
C(36) C(37) 1.41(1) . . yes
C(36) C(41) 1.42(1) . . yes
C(37) C(38) 1.37(1) . . yes
C(38) C(39) 1.37(1) . . yes
C(38) C(42) 1.53(1) . . yes
C(39) C(40) 1.38(1) . . yes
C(40) C(41) 1.43(1) . . yes
C(40) C(46) 1.50(1) . . yes
C(42) C(43) 1.54(2) . . yes
C(42) C(44) 1.53(2) . . yes
C(42) C(45) 1.57(2) . . yes

loop_
_geom_contact_atom_site_label_1
_geom_contact_atom_site_label_2
_geom_contact_distance
_geom_contact_site_symmetry_1
_geom_contact_site_symmetry_2
_geom_contact_publ_flag
O(1) O(10) 2.722(10) . . ?
O(3) C(35) 3.57(1) . 4_555 ?
O(5) C(23) 3.52(1) . 4_455 ?
O(7) O(11) 2.856(9) . . ?
O(7) O(11) 3.590(9) . 3_756 ?
O(8) O(11) 2.755(9) . 3_756 ?
O(8) O(9) 2.88(1) . . ?
O(10) O(11) 3.08(1) . . ?
O(10) C(15) 3.30(1) . 4_455 ?
O(10) C(3) 3.36(1) . . ?
O(10) C(16) 3.44(1) . 4_455 ?
O(10) C(20) 3.57(1) . 4_455 ?
O(11) C(41) 3.34(1) . . ?
O(11) C(46) 3.37(1) . . ?
O(11) O(11) 3.49(1) . 3_756 ?
O(11) C(40) 3.56(1) . . ?
C(21) C(34) 3.44(2) . 4_555 ?
C(21) C(33) 3.48(1) . 4_555 ?

loop_
_geom_torsion_atom_site_label_1
_geom_torsion_atom_site_label_2
_geom_torsion_atom_site_label_3
_geom_torsion_atom_site_label_4
_geom_torsion
_geom_torsion_site_symmetry_1
_geom_torsion_site_symmetry_2
_geom_torsion_site_symmetry_3
_geom_torsion_site_symmetry_4
_geom_torsion_publ_flag
Ni O(1) C(9) C(4) -151.0(7) 1_555 1_555 1_555 1_555 yes
Ni O(1) C(9) C(8) 29(1) 1_555 1_555 1_555 1_555 yes
Ni O(2) C(20) C(15) 9(1) 1_555 1_555 1_555 1_555 yes
Ni O(2) C(20) C(19) -167.0(9) 1_555 1_555 1_555 1_555 yes
Ni O(2) C(21) C(22) 113.8(8) 1_555 1_555 1_555 1_555 yes
Ni O(7) C(41) C(36) -20(1) 1_555 1_555 1_555 1_555 yes
Ni O(7) C(41) C(40) 161.2(7) 1_555 1_555 1_555 1_555 yes
Ni N(1) C(14) C(8) -10(1) 1_555 1_555 1_555 1_555 yes
Ni N(1) C(15) C(16) 157.2(10) 1_555 1_555 1_555 1_555 yes
Ni N(1) C(15) C(20) -21(1) 1_555 1_555 1_555 1_555 yes
Ni N(2) C(34) C(29) 121(1) 1_555 1_555 1_555 1_555 yes
Ni N(2) C(34) C(33) -56(1) 1_555 1_555 1_555 1_555 yes
Ni N(2) C(35) C(36) 4(1) 1_555 1_555 1_555 1_555 yes
O(1) Ni O(2) C(20) -26(1) 1_555 1_555 1_555 1_555 yes
O(1) Ni O(2) C(21) 115(1) 1_555 1_555 1_555 1_555 yes
O(1) Ni O(7) C(41) 120.7(8) 1_555 1_555 1_555 1_555 yes
O(1) Ni N(1) C(14) 25.2(9) 1_555 1_555 1_555 1_555 yes
O(1) Ni N(1) C(15) -163.1(7) 1_555 1_555 1_555 1_555 yes
O(1) Ni N(2) C(34) 71.8(8) 1_555 1_555 1_555 1_555 yes
O(1) Ni N(2) C(35) -116.3(7) 1_555 1_555 1_555 1_555 yes
O(1) C(9) C(4) C(3) 3(1) 1_555 1_555 1_555 1_555 yes
O(1) C(9) C(4) C(5) 178.2(10) 1_555 1_555 1_555 1_555 yes
O(1) C(9) C(8) C(7) -179(1) 1_555 1_555 1_555 1_555 yes
O(1) C(9) C(8) C(14) -3(1) 1_555 1_555 1_555 1_555 yes
O(2) Ni O(1) C(9) -24(1) 1_555 1_555 1_555 1_555 yes
O(2) Ni O(7) C(41) -63.5(8) 1_555 1_555 1_555 1_555 yes
O(2) Ni N(1) C(14) -152.0(10) 1_555 1_555 1_555 1_555 yes
O(2) Ni N(1) C(15) 19.7(7) 1_555 1_555 1_555 1_555 yes
O(2) Ni N(2) C(34) -93.8(7) 1_555 1_555 1_555 1_555 yes
O(2) Ni N(2) C(35) 78.2(7) 1_555 1_555 1_555 1_555 yes
O(2) C(20) C(15) N(1) 6(1) 1_555 1_555 1_555 1_555 yes
O(2) C(20) C(15) C(16) -172.6(10) 1_555 1_555 1_555 1_555 yes
O(2) C(20) C(19) C(18) 176(1) 1_555 1_555 1_555 1_555 yes
O(2) C(21) C(22) O(3) 80(1) 1_555 1_555 1_555 1_555 yes
O(3) C(23) C(24) O(4) 59(1) 1_555 1_555 1_555 1_555 yes
O(4) C(25) C(26) O(5) -76(1) 1_555 1_555 1_555 1_555 yes
O(5) C(27) C(28) O(6) 70(1) 1_555 1_555 1_555 1_555 yes
O(6) C(29) C(30) C(31) -178(1) 1_555 1_555 1_555 1_555 yes
O(6) C(29) C(34) N(2) 0(1) 1_555 1_555 1_555 1_555 yes
O(6) C(29) C(34) C(33) 178.0(10) 1_555 1_555 1_555 1_555 yes
O(7) Ni O(1) C(9) 138.8(8) 1_555 1_555 1_555 1_555 yes
O(7) Ni O(2) C(20) 169.4(7) 1_555 1_555 1_555 1_555 yes
O(7) Ni O(2) C(21) -48.5(7) 1_555 1_555 1_555 1_555 yes
O(7) Ni N(1) C(14) -129(1) 1_555 1_555 1_555 1_555 yes
O(7) Ni N(1) C(15) 41(1) 1_555 1_555 1_555 1_555 yes
O(7) Ni N(2) C(34) 174.8(7) 1_555 1_555 1_555 1_555 yes
O(7) Ni N(2) C(35) -13.2(8) 1_555 1_555 1_555 1_555 yes
O(7) C(41) C(36) C(35) 4(1) 1_555 1_555 1_555 1_555 yes
O(7) C(41) C(36) C(37) -176.5(9) 1_555 1_555 1_555 1_555 yes
O(7) C(41) C(40) C(39) 174.5(10) 1_555 1_555 1_555 1_555 yes
O(7) C(41) C(40) C(46) -3(1) 1_555 1_555 1_555 1_555 yes
O(8) Ni O(1) C(9) 55.5(8) 1_555 1_555 1_555 1_555 yes
O(8) Ni O(2) C(20) -106.9(7) 1_555 1_555 1_555 1_555 yes
O(8) Ni O(2) C(21) 35.2(7) 1_555 1_555 1_555 1_555 yes
O(8) Ni O(7) C(41) -151.6(8) 1_555 1_555 1_555 1_555 yes
O(8) Ni N(1) C(14) -64.0(9) 1_555 1_555 1_555 1_555 yes
O(8) Ni N(1) C(15) 107.8(7) 1_555 1_555 1_555 1_555 yes
O(8) Ni N(2) C(34) -136(1) 1_555 1_555 1_555 1_555 yes
O(8) Ni N(2) C(35) 35(2) 1_555 1_555 1_555 1_555 yes
N(1) Ni O(1) C(9) -35.0(8) 1_555 1_555 1_555 1_555 yes
N(1) Ni O(2) C(20) -15.9(7) 1_555 1_555 1_555 1_555 yes
N(1) Ni O(2) C(21) 126.2(7) 1_555 1_555 1_555 1_555 yes
N(1) Ni O(7) C(41) -84(1) 1_555 1_555 1_555 1_555 yes
N(1) Ni N(2) C(34) -18.9(8) 1_555 1_555 1_555 1_555 yes
N(1) Ni N(2) C(35) 153.1(7) 1_555 1_555 1_555 1_555 yes
N(1) C(14) C(8) C(7) 168(1) 1_555 1_555 1_555 1_555 yes
N(1) C(14) C(8) C(9) -7(1) 1_555 1_555 1_555 1_555 yes
N(1) C(15) C(16) C(17) 176(1) 1_555 1_555 1_555 1_555 yes
N(1) C(15) C(20) C(19) -176.9(10) 1_555 1_555 1_555 1_555 yes
N(2) Ni O(1) C(9) -128.7(8) 1_555 1_555 1_555 1_555 yes
N(2) Ni O(2) C(20) 79.1(7) 1_555 1_555 1_555 1_555 yes
N(2) Ni O(2) C(21) -138.8(7) 1_555 1_555 1_555 1_555 yes
N(2) Ni O(7) C(41) 21.6(8) 1_555 1_555 1_555 1_555 yes
N(2) Ni N(1) C(14) 124.0(9) 1_555 1_555 1_555 1_555 yes
N(2) Ni N(1) C(15) -64.2(7) 1_555 1_555 1_555 1_555 yes
N(2) C(34) C(29) C(30) -178(1) 1_555 1_555 1_555 1_555 yes
N(2) C(34) C(33) C(32) 178.5(10) 1_555 1_555 1_555 1_555 yes
N(2) C(35) C(36) C(37) -175.7(9) 1_555 1_555 1_555 1_555 yes
N(2) C(35) C(36) C(41) 3(1) 1_555 1_555 1_555 1_555 yes
C(1) C(2) C(3) C(4) 110(1) 1_555 1_555 1_555 1_555 yes
C(1) C(2) C(46) C(40) -9(1) 1_555 1_555 3_756 3_756 yes
C(2) C(3) C(4) C(5) -54(1) 1_555 1_555 1_555 1_555 yes
C(2) C(3) C(4) C(9) 120(1) 1_555 1_555 1_555 1_555 yes
C(2) C(46) C(40) C(39) -58(1) 1_555 3_756 3_756 3_756 yes
C(2) C(46) C(40) C(41) 124(1) 1_555 3_756 3_756 3_756 yes
C(3) C(2) C(46) C(40) 171.5(9) 1_555 1_555 3_756 3_756 yes
C(3) C(4) C(5) C(6) 177(1) 1_555 1_555 1_555 1_555 yes
C(3) C(4) C(9) C(8) -176.9(10) 1_555 1_555 1_555 1_555 yes
C(4) C(3) C(2) C(46) -69(1) 1_555 1_555 1_555 3_756 yes
C(4) C(5) C(6) C(7) -1(1) 1_555 1_555 1_555 1_555 yes
C(4) C(5) C(6) C(10) 179(1) 1_555 1_555 1_555 1_555 yes
C(4) C(9) C(8) C(7) 1(1) 1_555 1_555 1_555 1_555 yes
C(4) C(9) C(8) C(14) 177(1) 1_555 1_555 1_555 1_555 yes
C(5) C(4) C(9) C(8) -2(1) 1_555 1_555 1_555 1_555 yes
C(5) C(6) C(7) C(8) 0(1) 1_555 1_555 1_555 1_555 yes
C(5) C(6) C(10) C(11) 151(1) 1_555 1_555 1_555 1_555 yes
C(5) C(6) C(10) C(12) -90(1) 1_555 1_555 1_555 1_555 yes
C(5) C(6) C(10) C(13) 30(1) 1_555 1_555 1_555 1_555 yes
C(6) C(5) C(4) C(9) 2(1) 1_555 1_555 1_555 1_555 yes
C(6) C(7) C(8) C(9) 0(1) 1_555 1_555 1_555 1_555 yes
C(6) C(7) C(8) C(14) -176(1) 1_555 1_555 1_555 1_555 yes
C(7) C(6) C(10) C(11) -27(1) 1_555 1_555 1_555 1_555 yes
C(7) C(6) C(10) C(12) 90(1) 1_555 1_555 1_555 1_555 yes
C(7) C(6) C(10) C(13) -148(1) 1_555 1_555 1_555 1_555 yes
C(8) C(7) C(6) C(10) 179(1) 1_555 1_555 1_555 1_555 yes
C(8) C(14) N(1) C(15) 178(1) 1_555 1_555 1_555 1_555 yes
C(14) N(1) C(15) C(16) -30(1) 1_555 1_555 1_555 1_555 yes
C(14) N(1) C(15) C(20) 150(1) 1_555 1_555 1_555 1_555 yes
C(15) C(16) C(17) C(18) 1(1) 1_555 1_555 1_555 1_555 yes
C(15) C(20) O(2) C(21) -133.3(10) 1_555 1_555 1_555 1_555 yes
C(15) C(20) C(19) C(18) 0(1) 1_555 1_555 1_555 1_555 yes
C(16) C(15) C(20) C(19) 4(1) 1_555 1_555 1_555 1_555 yes
C(16) C(17) C(18) C(19) 2(2) 1_555 1_555 1_555 1_555 yes
C(17) C(16) C(15) C(20) -4(1) 1_555 1_555 1_555 1_555 yes
C(17) C(18) C(19) C(20) -3(2) 1_555 1_555 1_555 1_555 yes
C(19) C(20) O(2) C(21) 50(1) 1_555 1_555 1_555 1_555 yes
C(20) O(2) C(21) C(22) -105(1) 1_555 1_555 1_555 1_555 yes
C(21) C(22) O(3) C(23) 170.1(9) 1_555 1_555 1_555 1_555 yes
C(22) O(3) C(23) C(24) 72(1) 1_555 1_555 1_555 1_555 yes
C(23) C(24) O(4) C(25) -167.3(10) 1_555 1_555 1_555 1_555 yes
C(24) O(4) C(25) C(26) -177(1) 1_555 1_555 1_555 1_555 yes
C(25) C(26) O(5) C(27) 79(1) 1_555 1_555 1_555 1_555 yes
C(26) O(5) C(27) C(28) 175(1) 1_555 1_555 1_555 1_555 yes
C(27) C(28) O(6) C(29) 176(1) 1_555 1_555 1_555 1_555 yes
C(28) O(6) C(29) C(30) 12(1) 1_555 1_555 1_555 1_555 yes
C(28) O(6) C(29) C(34) -166(1) 1_555 1_555 1_555 1_555 yes
C(29) C(30) C(31) C(32) 0(2) 1_555 1_555 1_555 1_555 yes
C(29) C(34) N(2) C(35) -50(1) 1_555 1_555 1_555 1_555 yes
C(29) C(34) C(33) C(32) 0(1) 1_555 1_555 1_555 1_555 yes
C(30) C(29) C(34) C(33) 0(1) 1_555 1_555 1_555 1_555 yes
C(30) C(31) C(32) C(33) -1(2) 1_555 1_555 1_555 1_555 yes
C(31) C(30) C(29) C(34) 0(2) 1_555 1_555 1_555 1_555 yes
C(31) C(32) C(33) C(34) 0(1) 1_555 1_555 1_555 1_555 yes
C(33) C(34) N(2) C(35) 130(1) 1_555 1_555 1_555 1_555 yes
C(34) N(2) C(35) C(36) 176.8(10) 1_555 1_555 1_555 1_555 yes
C(35) C(36) C(37) C(38) 179(1) 1_555 1_555 1_555 1_555 yes
C(35) C(36) C(41) C(40) -177.1(9) 1_555 1_555 1_555 1_555 yes
C(36) C(37) C(38) C(39) 0(1) 1_555 1_555 1_555 1_555 yes
C(36) C(37) C(38) C(42) 176(1) 1_555 1_555 1_555 1_555 yes
C(36) C(41) C(40) C(39) -4(1) 1_555 1_555 1_555 1_555 yes
C(36) C(41) C(40) C(46) 178.4(9) 1_555 1_555 1_555 1_555 yes
C(37) C(36) C(41) C(40) 1(1) 1_555 1_555 1_555 1_555 yes
C(37) C(38) C(39) C(40) -2(1) 1_555 1_555 1_555 1_555 yes
C(37) C(38) C(42) C(43) 0(1) 1_555 1_555 1_555 1_555 yes
C(37) C(38) C(42) C(44) 122(1) 1_555 1_555 1_555 1_555 yes
C(37) C(38) C(42) C(45) -119(1) 1_555 1_555 1_555 1_555 yes
C(38) C(37) C(36) C(41) 0(1) 1_555 1_555 1_555 1_555 yes
C(38) C(39) C(40) C(41) 4(1) 1_555 1_555 1_555 1_555 yes
C(38) C(39) C(40) C(46) -177(1) 1_555 1_555 1_555 1_555 yes
C(39) C(38) C(42) C(43) 175(1) 1_555 1_555 1_555 1_555 yes
C(39) C(38) C(42) C(44) -61(1) 1_555 1_555 1_555 1_555 yes
C(39) C(38) C(42) C(45) 56(1) 1_555 1_555 1_555 1_555 yes
C(40) C(39) C(38) C(42) -178(1) 1_555 1_555 1_555 1_555 yes
